data_7009587
loop_
_publ_author_name
'Ang, How Ghee'
'Ang, Siau Gek'
'Wang, Xiao'

_publ_section_title
;
 Formation of new cluster derivatives of triphospholene via ligand
 substitution and cleavage of P--P bond(s)
;
_journal_issue 19
_journal_name_full 'Journal of the Chemical Society, Dalton Transactions'
_journal_page_first 3429
_journal_paper_doi 10.1039/b002140g
_journal_year 2000
_chemical_formula_sum 'C41 H25 O9 Os3 P3'
_chemical_formula_weight 1325.12
_chemical_name_systematic
; 
 ? 
;
_space_group_IT_number 14
_symmetry_cell_setting monoclinic
_symmetry_space_group_name_Hall '-P 2yn'
_symmetry_space_group_name_H-M 'P 1 21/n 1'
_atom_sites_solution_hydrogens geom
_atom_sites_solution_primary direct
_atom_sites_solution_secondary difmap
_audit_creation_method SHELXL
_cell_angle_alpha 90.00
_cell_angle_beta 102.984(10)
_cell_angle_gamma 90.00
_cell_formula_units_Z 4
_cell_length_a 13.366(3)
_cell_length_b 19.244(3)
_cell_length_c 16.430(2)
_cell_measurement_temperature 293(2)
_cell_volume 4118.0(12)
_computing_cell_refinement 'Siemens XSCANS'
_computing_data_collection 'Siemens XSCANS'
_computing_data_reduction 'Siemens SHELXTL'
_computing_molecular_graphics 'Siemens SHELXTL'
_computing_publication_material 'Siemens SHELXTL'
_computing_structure_refinement 'SHELXL-93 (Sheldrick, 1993)'
_computing_structure_solution 'SHELXS-86 (Sheldrick, 1990)'
_diffrn_ambient_temperature 293(2)
_diffrn_measurement_device 'Siemens P4'
_diffrn_measurement_method '\w scans'
_diffrn_radiation_monochromator graphite
_diffrn_radiation_source 'fine-focus sealed tube'
_diffrn_radiation_type MoK\a
_diffrn_radiation_wavelength 0.71073
_diffrn_reflns_av_R_equivalents 0.0292
_diffrn_reflns_av_sigmaI/netI 0.0385
_diffrn_reflns_limit_h_max 17
_diffrn_reflns_limit_h_min -17
_diffrn_reflns_limit_k_max 25
_diffrn_reflns_limit_k_min -19
_diffrn_reflns_limit_l_max 22
_diffrn_reflns_limit_l_min -21
_diffrn_reflns_number 26240
_diffrn_reflns_theta_max 29.41
_diffrn_reflns_theta_min 1.65
_exptl_absorpt_coefficient_mu 9.404
_exptl_absorpt_correction_type Semiempirical
_exptl_crystal_colour 'Light yellow'
_exptl_crystal_density_diffrn 2.137
_exptl_crystal_description 'Rectangular block'
_exptl_crystal_F_000 2464
_exptl_crystal_size_max 0.20
_exptl_crystal_size_mid 0.20
_exptl_crystal_size_min 0.13
_refine_diff_density_max 0.802
_refine_diff_density_min -0.771
_refine_diff_density_rms 0.125
_refine_ls_extinction_coef 0.00078(3)
_refine_ls_extinction_expression Fc^*^=kFc[1+0.001xFc^2^\l^3^/sin(2\q)]^-1/4^
_refine_ls_extinction_method SHELXL
_refine_ls_goodness_of_fit_all 0.900
_refine_ls_goodness_of_fit_obs 0.877
_refine_ls_matrix_type full
_refine_ls_number_parameters 506
_refine_ls_number_reflns 10247
_refine_ls_number_restraints 0
_refine_ls_restrained_S_all 0.900
_refine_ls_restrained_S_obs 0.877
_refine_ls_R_factor_all 0.0439
_refine_ls_R_factor_obs 0.0275
_refine_ls_shift/esd_max 1.036
_refine_ls_shift/esd_mean 0.015
_refine_ls_structure_factor_coef Fsqd
_refine_ls_weighting_details 'w=1/[\s^2^(Fo^2^)+(0.0309P)^2^+9.0321P] where P=(Fo^2^+2Fc^2^)/3'
_refine_ls_weighting_scheme calc
_refine_ls_wR_factor_all 0.0667
_refine_ls_wR_factor_obs 0.0576
_reflns_number_observed 8139
_reflns_number_total 10247
_reflns_observed_criterion >2sigma(I)
_cod_data_source_file b002140g.txt
_cod_data_source_block cluster6
_cod_depositor_comments
;
The following automatic conversions were performed:
'_symmetry_cell_setting' value 'Monoclinic' changed to 'monoclinic'
according to '/home/saulius/struct/CIF-dictionaries/cif_core.dic'
dictionary named 'cif_core.dic' version 2.4.1 from 2010-06-29.

Automatic conversion script
Id: cif_fix_enum 1527 2010-12-29 10:47:43Z saulius 

The following automatic conversions were performed:

'_refine_ls_weighting_scheme' value 'calc
w=1/[\s^2^(Fo^2^)+(0.0309P)^2^+9.0321P] where P=(Fo^2^+2Fc^2^)/3' was
changed to 'calc'. New tag '_refine_ls_weighting_details' was
created. The value of the new tag was set to
'w=1/[\s^2^(Fo^2^)+(0.0309P)^2^+9.0321P] where P=(Fo^2^+2Fc^2^)/3'.

Automatic conversion script
Id: cif_fix_values 3143 2015-03-26 13:38:13Z robertas 
;
_cod_original_cell_volume 4118.0(11)
_cod_original_sg_symbol_H-M P2(1)/n
_cod_database_code 7009587

loop_
_symmetry_equiv_pos_as_xyz
'x, y, z'
'-x+1/2, y+1/2, -z+1/2'
'-x, -y, -z'
'x-1/2, -y-1/2, z-1/2'

loop_
_atom_site_aniso_label
_atom_site_aniso_U_11
_atom_site_aniso_U_22
_atom_site_aniso_U_33
_atom_site_aniso_U_23
_atom_site_aniso_U_13
_atom_site_aniso_U_12
Os1 0.02780(9) 0.03328(10) 0.02413(9) -0.00118(7) 0.00466(7) -0.00264(7)
C11 0.034(3) 0.052(3) 0.036(3) 0.006(2) 0.003(2) -0.003(2)
O11 0.048(2) 0.076(3) 0.086(3) 0.038(3) 0.006(2) 0.014(2)
C12 0.045(3) 0.040(3) 0.046(3) -0.012(2) 0.015(2) -0.006(2)
O12 0.078(3) 0.065(3) 0.108(4) -0.024(3) 0.030(3) -0.039(3)
C13 0.043(3) 0.057(3) 0.036(3) -0.010(2) 0.010(2) -0.010(3)
O13 0.084(3) 0.103(4) 0.051(3) -0.023(3) 0.037(2) -0.017(3)
Os2 0.02699(9) 0.03598(10) 0.03578(10) -0.00016(8) 0.00226(7) 0.00313(7)
C21 0.048(3) 0.050(3) 0.044(3) -0.001(3) -0.007(2) 0.004(3)
O21 0.105(4) 0.064(3) 0.064(3) -0.014(3) -0.027(3) -0.007(3)
C22 0.040(3) 0.062(4) 0.070(4) 0.010(3) 0.018(3) 0.016(3)
O22 0.086(4) 0.117(5) 0.106(4) 0.030(4) 0.065(4) 0.041(3)
C23 0.043(3) 0.054(3) 0.058(4) 0.004(3) 0.006(3) 0.010(3)
O23 0.066(3) 0.088(4) 0.089(4) 0.027(3) 0.007(3) 0.040(3)
Os3 0.03723(10) 0.03535(10) 0.02717(9) 0.00377(7) 0.00452(7) 0.00531(8)
C31 0.068(4) 0.068(4) 0.035(3) -0.004(3) -0.002(3) 0.029(3)
O31 0.141(5) 0.104(4) 0.050(3) -0.026(3) -0.015(3) 0.051(4)
C32 0.055(3) 0.048(3) 0.047(3) 0.005(3) 0.003(3) 0.003(3)
O32 0.080(3) 0.059(3) 0.085(3) 0.023(3) -0.006(3) 0.023(2)
C33 0.054(3) 0.044(3) 0.053(3) 0.021(3) 0.019(3) 0.008(3)
O33 0.067(3) 0.066(3) 0.117(4) 0.035(3) 0.038(3) -0.001(2)
P1 0.0264(5) 0.0298(6) 0.0285(6) -0.0010(4) 0.0060(4) -0.0003(4)
C101 0.031(2) 0.035(2) 0.034(2) -0.003(2) 0.013(2) 0.000(2)
C102 0.038(3) 0.049(3) 0.054(3) 0.006(3) 0.012(2) -0.004(2)
C103 0.047(3) 0.063(4) 0.075(4) 0.004(3) 0.028(3) -0.013(3)
C104 0.061(4) 0.052(3) 0.061(4) 0.006(3) 0.033(3) -0.005(3)
C105 0.061(4) 0.052(3) 0.043(3) 0.014(3) 0.019(3) 0.006(3)
C106 0.040(3) 0.044(3) 0.042(3) 0.003(2) 0.013(2) 0.000(2)
P2 0.0327(6) 0.0300(6) 0.0323(6) -0.0025(5) 0.0074(5) 0.0027(5)
C201 0.035(3) 0.031(2) 0.050(3) -0.008(2) 0.008(2) 0.001(2)
C202 0.073(4) 0.038(3) 0.057(4) -0.006(3) 0.019(3) -0.004(3)
C203 0.097(6) 0.036(3) 0.085(5) -0.002(3) 0.011(4) 0.002(3)
C204 0.073(5) 0.037(3) 0.102(6) -0.024(4) 0.017(4) 0.004(3)
C205 0.074(5) 0.061(4) 0.090(5) -0.034(4) 0.039(4) -0.005(3)
C206 0.067(4) 0.043(3) 0.078(4) -0.015(3) 0.035(3) -0.007(3)
P3 0.0293(6) 0.0297(6) 0.0264(5) 0.0007(5) 0.0079(4) 0.0012(5)
C301 0.037(2) 0.025(2) 0.042(3) 0.005(2) 0.018(2) 0.003(2)
C302 0.053(3) 0.044(3) 0.043(3) 0.006(2) 0.019(3) 0.005(3)
C303 0.058(4) 0.049(3) 0.062(4) 0.006(3) 0.036(3) 0.004(3)
C304 0.049(3) 0.040(3) 0.084(5) 0.001(3) 0.037(3) 0.001(3)
C305 0.031(3) 0.040(3) 0.076(4) -0.004(3) 0.014(3) -0.002(2)
C306 0.038(3) 0.032(2) 0.043(3) 0.000(2) 0.013(2) -0.001(2)
C4 0.032(2) 0.032(2) 0.029(2) 0.000(2) 0.006(2) 0.001(2)
C401 0.040(3) 0.030(2) 0.037(3) 0.000(2) 0.013(2) 0.001(2)
C402 0.043(3) 0.051(3) 0.053(3) -0.006(3) 0.013(3) 0.008(2)
C403 0.061(4) 0.063(4) 0.082(5) -0.014(4) 0.034(4) 0.011(3)
C404 0.097(6) 0.080(5) 0.067(5) -0.029(4) 0.045(4) 0.003(4)
C405 0.074(5) 0.088(5) 0.051(4) -0.029(4) 0.016(3) -0.005(4)
C406 0.051(3) 0.061(4) 0.040(3) -0.009(3) 0.014(2) -0.001(3)
C5 0.035(2) 0.029(2) 0.031(2) -0.002(2) 0.008(2) 0.002(2)
C501 0.038(3) 0.033(2) 0.032(2) 0.000(2) 0.011(2) -0.002(2)
C502 0.040(3) 0.036(3) 0.054(3) 0.000(2) 0.005(2) 0.001(2)
C503 0.047(3) 0.044(3) 0.074(4) -0.003(3) 0.005(3) -0.014(3)
C504 0.071(4) 0.031(3) 0.069(4) 0.005(3) 0.018(3) -0.005(3)
C505 0.052(3) 0.037(3) 0.084(4) 0.011(3) 0.015(3) 0.010(3)
C506 0.035(3) 0.040(3) 0.063(3) 0.007(3) 0.009(2) 0.000(2)

loop_
_atom_site_label
_atom_site_type_symbol
_atom_site_fract_x
_atom_site_fract_y
_atom_site_fract_z
_atom_site_U_iso_or_equiv
_atom_site_thermal_displace_type
_atom_site_occupancy
_atom_site_calc_flag
_atom_site_refinement_flags
_atom_site_disorder_group
Os1 Os -0.617970(13) -0.284596(9) 0.161450(10) 0.02859(5) Uani 1 d . .
C11 C -0.7090(4) -0.2098(3) 0.1129(3) 0.0414(12) Uani 1 d . .
O11 O -0.7603(3) -0.1646(2) 0.0872(3) 0.0715(13) Uani 1 d . .
C12 C -0.7246(4) -0.3556(3) 0.1457(3) 0.0430(12) Uani 1 d . .
O12 O -0.7857(4) -0.3968(3) 0.1393(3) 0.082(2) Uani 1 d . .
C13 C -0.5713(4) -0.3085(3) 0.0621(3) 0.0455(12) Uani 1 d . .
O13 O -0.5399(4) -0.3223(3) 0.0055(3) 0.0761(14) Uani 1 d . .
Os2 Os -0.351340(14) -0.284067(10) 0.304142(12) 0.03367(6) Uani 1 d . .
C21 C -0.3030(4) -0.2117(3) 0.3848(4) 0.0500(14) Uani 1 d . .
O21 O -0.2793(4) -0.1691(3) 0.4332(3) 0.085(2) Uani 1 d . .
C22 C -0.2713(4) -0.2855(3) 0.2226(4) 0.056(2) Uani 1 d . .
O22 O -0.2218(4) -0.2899(3) 0.1743(4) 0.096(2) Uani 1 d . .
C23 C -0.2633(4) -0.3538(3) 0.3668(4) 0.0526(14) Uani 1 d . .
O23 O -0.2084(4) -0.3943(3) 0.4032(3) 0.083(2) Uani 1 d . .
Os3 Os -0.511112(15) -0.335246(10) 0.388252(11) 0.03368(6) Uani 1 d . .
C31 C -0.4846(5) -0.2786(3) 0.4881(4) 0.059(2) Uani 1 d . .
O31 O -0.4676(5) -0.2459(3) 0.5470(3) 0.104(2) Uani 1 d . .
C32 C -0.4227(5) -0.4083(3) 0.4422(4) 0.0515(14) Uani 1 d . .
O32 O -0.3769(4) -0.4546(2) 0.4747(3) 0.0788(15) Uani 1 d . .
C33 C -0.6259(5) -0.3901(3) 0.3969(4) 0.0491(13) Uani 1 d . .
O33 O -0.6932(4) -0.4253(3) 0.3986(4) 0.0807(15) Uani 1 d . .
P1 P -0.47459(9) -0.20731(6) 0.21354(7) 0.0283(2) Uani 1 d . .
C101 C -0.4267(3) -0.1570(2) 0.1358(3) 0.0325(10) Uani 1 d . .
C102 C -0.3255(4) -0.1358(3) 0.1501(4) 0.0466(13) Uani 1 d . .
H10A H -0.2787(4) -0.1514(3) 0.1973(4) 0.056 Uiso 1 calc R .
C103 C -0.2924(5) -0.0911(3) 0.0939(4) 0.059(2) Uani 1 d . .
H10B H -0.2241(5) -0.0771(3) 0.1044(4) 0.071 Uiso 1 calc R .
C104 C -0.3596(5) -0.0681(3) 0.0245(4) 0.0547(15) Uani 1 d . .
H10C H -0.3374(5) -0.0384(3) -0.0125(4) 0.066 Uiso 1 calc R .
C105 C -0.4606(5) -0.0889(3) 0.0090(4) 0.0509(14) Uani 1 d . .
H10D H -0.5068(5) -0.0733(3) -0.0385(4) 0.061 Uiso 1 calc R .
C106 C -0.4937(4) -0.1330(3) 0.0640(3) 0.0413(11) Uani 1 d . .
H10E H -0.5621(4) -0.1468(3) 0.0527(3) 0.050 Uiso 1 calc R .
P2 P -0.49172(9) -0.35892(6) 0.25164(8) 0.0317(3) Uani 1 d . .
C201 C -0.4710(4) -0.4473(3) 0.2185(3) 0.0389(11) Uani 1 d . .
C202 C -0.4970(5) -0.5040(3) 0.2620(4) 0.0552(15) Uani 1 d . .
H20A H -0.5277(5) -0.4971(3) 0.3068(4) 0.066 Uiso 1 calc R .
C203 C -0.4772(6) -0.5714(3) 0.2383(5) 0.074(2) Uani 1 d . .
H20B H -0.4936(6) -0.6091(3) 0.2682(5) 0.089 Uiso 1 calc R .
C204 C -0.4343(5) -0.5824(3) 0.1723(5) 0.071(2) Uani 1 d . .
H20C H -0.4215(5) -0.6275(3) 0.1570(5) 0.085 Uiso 1 calc R .
C205 C -0.4099(5) -0.5277(4) 0.1283(5) 0.072(2) Uani 1 d . .
H20D H -0.3809(5) -0.5355(4) 0.0826(5) 0.086 Uiso 1 calc R .
C206 C -0.4281(5) -0.4594(3) 0.1514(4) 0.060(2) Uani 1 d . .
H20E H -0.4111(5) -0.4222(3) 0.1211(4) 0.072 Uiso 1 calc R .
P3 P -0.63153(9) -0.25520(6) 0.30205(7) 0.0282(2) Uani 1 d . .
C301 C -0.7604(4) -0.2586(2) 0.3226(3) 0.0331(10) Uani 1 d . .
C302 C -0.7714(4) -0.2606(3) 0.4054(3) 0.0455(12) Uani 1 d . .
H30A H -0.7137(4) -0.2622(3) 0.4492(3) 0.055 Uiso 1 calc R .
C303 C -0.8688(5) -0.2602(3) 0.4219(4) 0.0528(15) Uani 1 d . .
H30B H -0.8762(5) -0.2605(3) 0.4768(4) 0.063 Uiso 1 calc R .
C304 C -0.9530(5) -0.2595(3) 0.3580(4) 0.054(2) Uani 1 d . .
H30C H -1.0180(5) -0.2606(3) 0.3696(4) 0.065 Uiso 1 calc R .
C305 C -0.9440(4) -0.2571(3) 0.2762(4) 0.0483(13) Uani 1 d . .
H30D H -1.0024(4) -0.2560(3) 0.2329(4) 0.058 Uiso 1 calc R .
C306 C -0.8472(4) -0.2563(2) 0.2589(3) 0.0372(11) Uani 1 d . .
H30E H -0.8407(4) -0.2543(2) 0.2038(3) 0.045 Uiso 1 calc R .
C4 C -0.5980(3) -0.1619(2) 0.3130(3) 0.0313(9) Uani 1 d . .
C401 C -0.6355(4) -0.1189(2) 0.3752(3) 0.0351(10) Uani 1 d . .
C402 C -0.7371(4) -0.0961(3) 0.3627(4) 0.0488(13) Uani 1 d . .
H40A H -0.7837(4) -0.1079(3) 0.3136(4) 0.059 Uiso 1 calc R .
C403 C -0.7691(5) -0.0569(3) 0.4213(5) 0.066(2) Uani 1 d . .
H40B H -0.8370(5) -0.0421(3) 0.4116(5) 0.079 Uiso 1 calc R .
C404 C -0.7018(6) -0.0390(4) 0.4945(5) 0.077(2) Uani 1 d . .
H40C H -0.7243(6) -0.0129(4) 0.5346(5) 0.092 Uiso 1 calc R .
C405 C -0.6010(6) -0.0601(4) 0.5083(4) 0.071(2) Uani 1 d . .
H40D H -0.5550(6) -0.0478(4) 0.5576(4) 0.085 Uiso 1 calc R .
C406 C -0.5676(4) -0.0995(3) 0.4487(3) 0.0501(14) Uani 1 d . .
H40E H -0.4992(4) -0.1130(3) 0.4580(3) 0.060 Uiso 1 calc R .
C5 C -0.5294(3) -0.1394(2) 0.2708(3) 0.0317(10) Uani 1 d . .
C501 C -0.4986(4) -0.0658(2) 0.2656(3) 0.0339(10) Uani 1 d . .
C502 C -0.3987(4) -0.0435(3) 0.2882(3) 0.0441(12) Uani 1 d . .
H50A H -0.3473(4) -0.0750(3) 0.3113(3) 0.053 Uiso 1 calc R .
C503 C -0.3730(5) 0.0254(3) 0.2771(4) 0.056(2) Uani 1 d . .
H50B H -0.3047(5) 0.0394(3) 0.2916(4) 0.067 Uiso 1 calc R .
C504 C -0.4477(5) 0.0720(3) 0.2452(4) 0.056(2) Uani 1 d . .
H50C H -0.4305(5) 0.1182(3) 0.2386(4) 0.068 Uiso 1 calc R .
C505 C -0.5482(5) 0.0513(3) 0.2227(4) 0.057(2) Uani 1 d . .
H50D H -0.5991(5) 0.0834(3) 0.2006(4) 0.069 Uiso 1 calc R .
C506 C -0.5739(4) -0.0170(3) 0.2330(4) 0.0464(13) Uani 1 d . .
H50E H -0.6423(4) -0.0307(3) 0.2179(4) 0.056 Uiso 1 calc R .

loop_
_atom_type_symbol
_atom_type_description
_atom_type_scat_dispersion_real
_atom_type_scat_dispersion_imag
_atom_type_scat_source
C C 0.0033 0.0016 'International Tables Vol C Tables 4.2.6.8 and 6.1.1.4'
H H 0.0000 0.0000 'International Tables Vol C Tables 4.2.6.8 and 6.1.1.4'
O O 0.0106 0.0060 'International Tables Vol C Tables 4.2.6.8 and 6.1.1.4'
P P 0.1023 0.0942 'International Tables Vol C Tables 4.2.6.8 and 6.1.1.4'
Os Os -1.2165 7.6030 'International Tables Vol C Tables 4.2.6.8 and 6.1.1.4'

loop_
_geom_angle_atom_site_label_1
_geom_angle_atom_site_label_2
_geom_angle_atom_site_label_3
_geom_angle
_geom_angle_site_symmetry_1
_geom_angle_site_symmetry_3
_geom_angle_publ_flag
C13 Os1 C11 96.9(2) . . ?
C13 Os1 C12 94.9(2) . . ?
C11 Os1 C12 95.4(2) . . ?
C13 Os1 P3 165.8(2) . . ?
C11 Os1 P3 92.6(2) . . ?
C12 Os1 P3 94.7(2) . . ?
C13 Os1 P1 93.7(2) . . ?
C11 Os1 P1 93.6(2) . . ?
C12 Os1 P1 166.7(2) . . ?
P3 Os1 P1 75.10(4) . . ?
C13 Os1 P2 93.6(2) . . ?
C11 Os1 P2 165.8(2) . . ?
C12 Os1 P2 93.2(2) . . ?
P3 Os1 P2 75.40(4) . . ?
P1 Os1 P2 76.20(4) . . ?
O11 C11 Os1 177.3(5) . . ?
O12 C12 Os1 177.7(5) . . ?
O13 C13 Os1 177.2(5) . . ?
C22 Os2 C23 89.7(3) . . ?
C22 Os2 C21 109.9(3) . . ?
C23 Os2 C21 93.8(2) . . ?
C22 Os2 P2 105.1(2) . . ?
C23 Os2 P2 96.3(2) . . ?
C21 Os2 P2 143.5(2) . . ?
C22 Os2 P1 89.3(2) . . ?
C23 Os2 P1 172.8(2) . . ?
C21 Os2 P1 93.3(2) . . ?
P2 Os2 P1 77.06(4) . . ?
C22 Os2 Os3 155.1(2) . . ?
C23 Os2 Os3 86.4(2) . . ?
C21 Os2 Os3 94.9(2) . . ?
P2 Os2 Os3 51.12(3) . . ?
P1 Os2 Os3 91.55(3) . . ?
O21 C21 Os2 176.6(6) . . ?
O22 C22 Os2 176.4(6) . . ?
O23 C23 Os2 177.7(6) . . ?
C33 Os3 C32 89.0(2) . . ?
C33 Os3 C31 104.3(3) . . ?
C32 Os3 C31 92.6(2) . . ?
C33 Os3 P2 103.2(2) . . ?
C32 Os3 P2 96.3(2) . . ?
C31 Os3 P2 151.2(2) . . ?
C33 Os3 P3 87.5(2) . . ?
C32 Os3 P3 171.1(2) . . ?
C31 Os3 P3 96.2(2) . . ?
P2 Os3 P3 76.64(4) . . ?
C33 Os3 Os2 154.4(2) . . ?
C32 Os3 Os2 91.4(2) . . ?
C31 Os3 Os2 101.2(2) . . ?
P2 Os3 Os2 51.37(3) . . ?
P3 Os3 Os2 88.28(3) . . ?
O31 C31 Os3 178.9(6) . . ?
O32 C32 Os3 174.5(6) . . ?
O33 C33 Os3 176.0(6) . . ?
C101 P1 C5 102.8(2) . . ?
C101 P1 Os1 116.8(2) . . ?
C5 P1 Os1 103.89(15) . . ?
C101 P1 Os2 116.8(2) . . ?
C5 P1 Os2 113.86(15) . . ?
Os1 P1 Os2 102.41(4) . . ?
C106 C101 C102 117.7(5) . . ?
C106 C101 P1 120.6(4) . . ?
C102 C101 P1 121.4(4) . . ?
C101 C102 C103 120.7(5) . . ?
C104 C103 C102 120.4(5) . . ?
C103 C104 C105 119.7(5) . . ?
C104 C105 C106 120.2(5) . . ?
C101 C106 C105 121.3(5) . . ?
C201 P2 Os3 121.3(2) . . ?
C201 P2 Os2 120.9(2) . . ?
Os3 P2 Os2 77.51(4) . . ?
C201 P2 Os1 119.7(2) . . ?
Os3 P2 Os1 104.79(5) . . ?
Os2 P2 Os1 104.34(5) . . ?
C206 C201 C202 118.5(5) . . ?
C206 C201 P2 121.1(4) . . ?
C202 C201 P2 120.4(4) . . ?
C201 C202 C203 120.0(6) . . ?
C204 C203 C202 120.7(7) . . ?
C205 C204 C203 120.1(6) . . ?
C204 C205 C206 120.3(6) . . ?
C201 C206 C205 120.4(6) . . ?
C301 P3 C4 103.5(2) . . ?
C301 P3 Os1 116.3(2) . . ?
C4 P3 Os1 104.55(15) . . ?
C301 P3 Os3 113.4(2) . . ?
C4 P3 Os3 116.29(14) . . ?
Os1 P3 Os3 103.01(4) . . ?
C306 C301 C302 119.0(5) . . ?
C306 C301 P3 121.7(4) . . ?
C302 C301 P3 119.2(4) . . ?
C303 C302 C301 119.8(5) . . ?
C304 C303 C302 120.1(5) . . ?
C303 C304 C305 121.1(5) . . ?
C306 C305 C304 119.4(5) . . ?
C301 C306 C305 120.7(5) . . ?
C5 C4 C401 123.5(4) . . ?
C5 C4 P3 116.2(3) . . ?
C401 C4 P3 119.7(3) . . ?
C406 C401 C402 117.9(5) . . ?
C406 C401 C4 119.4(4) . . ?
C402 C401 C4 122.7(4) . . ?
C403 C402 C401 121.2(6) . . ?
C402 C403 C404 120.5(6) . . ?
C403 C404 C405 119.6(6) . . ?
C406 C405 C404 120.2(6) . . ?
C401 C406 C405 120.6(6) . . ?
C4 C5 C501 124.7(4) . . ?
C4 C5 P1 115.5(3) . . ?
C501 C5 P1 119.8(3) . . ?
C502 C501 C506 117.9(5) . . ?
C502 C501 C5 123.3(4) . . ?
C506 C501 C5 118.7(4) . . ?
C501 C502 C503 121.1(5) . . ?
C504 C503 C502 119.9(5) . . ?
C503 C504 C505 120.2(5) . . ?
C504 C505 C506 120.0(5) . . ?
C501 C506 C505 120.8(5) . . ?

loop_
_geom_bond_atom_site_label_1
_geom_bond_atom_site_label_2
_geom_bond_distance
_geom_bond_site_symmetry_2
_geom_bond_publ_flag
Os1 C13 1.930(5) . ?
Os1 C11 1.937(5) . ?
Os1 C12 1.949(5) . ?
Os1 P3 2.4244(12) . ?
Os1 P1 2.4248(12) . ?
Os1 P2 2.4424(12) . ?
C11 O11 1.130(6) . ?
C12 O12 1.127(6) . ?
C13 O13 1.134(6) . ?
Os2 C22 1.892(6) . ?
Os2 C23 1.924(6) . ?
Os2 C21 1.930(6) . ?
Os2 P2 2.3690(13) . ?
Os2 P1 2.4514(12) . ?
Os2 Os3 2.9608(5) . ?
C21 O21 1.137(7) . ?
C22 O22 1.146(7) . ?
C23 O23 1.143(7) . ?
Os3 C33 1.894(6) . ?
Os3 C32 1.921(6) . ?
Os3 C31 1.935(6) . ?
Os3 P2 2.3610(13) . ?
Os3 P3 2.4382(12) . ?
C31 O31 1.133(7) . ?
C32 O32 1.142(7) . ?
C33 O33 1.132(7) . ?
P1 C101 1.829(5) . ?
P1 C5 1.854(5) . ?
C101 C106 1.390(7) . ?
C101 C102 1.382(7) . ?
C102 C103 1.403(8) . ?
C103 C104 1.358(9) . ?
C104 C105 1.377(8) . ?
C105 C106 1.381(7) . ?
P2 C201 1.825(5) . ?
C201 C206 1.372(8) . ?
C201 C202 1.391(8) . ?
C202 C203 1.396(9) . ?
C203 C204 1.352(10) . ?
C204 C205 1.356(10) . ?
C205 C206 1.406(8) . ?
P3 C301 1.830(5) . ?
P3 C4 1.850(5) . ?
C301 C306 1.377(7) . ?
C301 C302 1.402(7) . ?
C302 C303 1.386(7) . ?
C303 C304 1.356(8) . ?
C304 C305 1.376(9) . ?
C305 C306 1.386(7) . ?
C4 C5 1.339(6) . ?
C4 C401 1.487(6) . ?
C401 C406 1.388(7) . ?
C401 C402 1.397(7) . ?
C402 C403 1.366(8) . ?
C403 C404 1.374(10) . ?
C404 C405 1.377(10) . ?
C405 C406 1.389(8) . ?
C5 C501 1.483(6) . ?
C501 C502 1.372(7) . ?
C501 C506 1.393(7) . ?
C502 C503 1.392(7) . ?
C503 C504 1.357(8) . ?
C504 C505 1.370(8) . ?
C505 C506 1.379(8) . ?

loop_
_geom_torsion_atom_site_label_1
_geom_torsion_atom_site_label_2
_geom_torsion_atom_site_label_3
_geom_torsion_atom_site_label_4
_geom_torsion
_geom_torsion_site_symmetry_1
_geom_torsion_site_symmetry_2
_geom_torsion_site_symmetry_3
_geom_torsion_site_symmetry_4
_geom_torsion_publ_flag
C13 Os1 C11 O11 -131.4(106) . . . . ?
C12 Os1 C11 O11 133.0(106) . . . . ?
P3 Os1 C11 O11 38.0(107) . . . . ?
P1 Os1 C11 O11 -37.2(107) . . . . ?
P2 Os1 C11 O11 6.4(112) . . . . ?
C13 Os1 C12 O12 148.0(131) . . . . ?
C11 Os1 C12 O12 -114.5(131) . . . . ?
P3 Os1 C12 O12 -21.5(131) . . . . ?
P1 Os1 C12 O12 17.7(136) . . . . ?
P2 Os1 C12 O12 54.1(131) . . . . ?
C11 Os1 C13 O13 129.9(117) . . . . ?
C12 Os1 C13 O13 -134.1(117) . . . . ?
P3 Os1 C13 O13 -1.7(123) . . . . ?
P1 Os1 C13 O13 35.8(117) . . . . ?
P2 Os1 C13 O13 -40.6(117) . . . . ?
C22 Os2 C21 O21 156.8(85) . . . . ?
C23 Os2 C21 O21 -112.2(86) . . . . ?
P2 Os2 C21 O21 -6.3(88) . . . . ?
P1 Os2 C21 O21 66.3(86) . . . . ?
Os3 Os2 C21 O21 -25.6(86) . . . . ?
C23 Os2 C22 O22 30.4(102) . . . . ?
C21 Os2 C22 O22 124.3(102) . . . . ?
P2 Os2 C22 O22 -66.0(102) . . . . ?
P1 Os2 C22 O22 -142.4(102) . . . . ?
Os3 Os2 C22 O22 -50.2(104) . . . . ?
C22 Os2 C23 O23 34.1(144) . . . . ?
C21 Os2 C23 O23 -75.9(144) . . . . ?
P2 Os2 C23 O23 139.3(144) . . . . ?
P1 Os2 C23 O23 116.1(139) . . . . ?
Os3 Os2 C23 O23 -170.5(144) . . . . ?
C22 Os2 Os3 C33 -13.5(6) . . . . ?
C23 Os2 Os3 C33 -94.8(4) . . . . ?
C21 Os2 Os3 C33 171.7(4) . . . . ?
P2 Os2 Os3 C33 6.3(4) . . . . ?
P1 Os2 Os3 C33 78.2(4) . . . . ?
C22 Os2 Os3 C32 77.1(5) . . . . ?
C23 Os2 Os3 C32 -4.2(2) . . . . ?
C21 Os2 Os3 C32 -97.7(2) . . . . ?
P2 Os2 Os3 C32 96.9(2) . . . . ?
P1 Os2 Os3 C32 168.9(2) . . . . ?
C22 Os2 Os3 C31 170.0(4) . . . . ?
C23 Os2 Os3 C31 88.7(2) . . . . ?
C21 Os2 Os3 C31 -4.7(2) . . . . ?
P2 Os2 Os3 C31 -170.2(2) . . . . ?
P1 Os2 Os3 C31 -98.2(2) . . . . ?
C22 Os2 Os3 P2 -19.8(4) . . . . ?
C23 Os2 Os3 P2 -101.1(2) . . . . ?
C21 Os2 Os3 P2 165.4(2) . . . . ?
P2 Os2 Os3 P2 0.0 . . . . ?
P1 Os2 Os3 P2 71.96(5) . . . . ?
C22 Os2 Os3 P3 -94.0(4) . . . . ?
C23 Os2 Os3 P3 -175.3(2) . . . . ?
C21 Os2 Os3 P3 91.2(2) . . . . ?
P2 Os2 Os3 P3 -74.21(5) . . . . ?
P1 Os2 Os3 P3 -2.25(4) . . . . ?
C33 Os3 C31 O31 117.7(364) . . . . ?
C32 Os3 C31 O31 28.1(364) . . . . ?
P2 Os3 C31 O31 -79.9(364) . . . . ?
P3 Os3 C31 O31 -153.3(364) . . . . ?
Os2 Os3 C31 O31 -63.8(364) . . . . ?
C33 Os3 C32 O32 -1.8(59) . . . . ?
C31 Os3 C32 O32 102.5(59) . . . . ?
P2 Os3 C32 O32 -105.0(59) . . . . ?
P3 Os3 C32 O32 -68.3(64) . . . . ?
Os2 Os3 C32 O32 -156.3(59) . . . . ?
C32 Os3 C33 O33 -71.6(70) . . . . ?
C31 Os3 C33 O33 -164.0(70) . . . . ?
P2 Os3 C33 O33 24.7(71) . . . . ?
P3 Os3 C33 O33 100.3(70) . . . . ?
Os2 Os3 C33 O33 19.6(73) . . . . ?
C13 Os1 P1 C101 35.6(2) . . . . ?
C11 Os1 P1 C101 -61.6(2) . . . . ?
C12 Os1 P1 C101 166.0(7) . . . . ?
P3 Os1 P1 C101 -153.3(2) . . . . ?
P2 Os1 P1 C101 128.4(2) . . . . ?
C13 Os1 P1 C5 148.0(2) . . . . ?
C11 Os1 P1 C5 50.8(2) . . . . ?
C12 Os1 P1 C5 -81.6(7) . . . . ?
P3 Os1 P1 C5 -40.91(15) . . . . ?
P2 Os1 P1 C5 -119.2(2) . . . . ?
C13 Os1 P1 Os2 -93.3(2) . . . . ?
C11 Os1 P1 Os2 169.5(2) . . . . ?
C12 Os1 P1 Os2 37.2(7) . . . . ?
P3 Os1 P1 Os2 77.84(4) . . . . ?
P2 Os1 P1 Os2 -0.44(4) . . . . ?
C22 Os2 P1 C101 -22.8(3) . . . . ?
C23 Os2 P1 C101 -104.8(15) . . . . ?
C21 Os2 P1 C101 87.2(3) . . . . ?
P2 Os2 P1 C101 -128.4(2) . . . . ?
Os3 Os2 P1 C101 -177.9(2) . . . . ?
C22 Os2 P1 C5 -142.4(3) . . . . ?
C23 Os2 P1 C5 135.5(15) . . . . ?
C21 Os2 P1 C5 -32.5(3) . . . . ?
P2 Os2 P1 C5 111.9(2) . . . . ?
Os3 Os2 P1 C5 62.5(2) . . . . ?
C22 Os2 P1 Os1 106.1(2) . . . . ?
C23 Os2 P1 Os1 24.1(15) . . . . ?
C21 Os2 P1 Os1 -143.9(2) . . . . ?
P2 Os2 P1 Os1 0.45(4) . . . . ?
Os3 Os2 P1 Os1 -48.98(4) . . . . ?
C5 P1 C101 C106 -78.4(4) . . . . ?
Os1 P1 C101 C106 34.6(4) . . . . ?
Os2 P1 C101 C106 156.2(3) . . . . ?
C5 P1 C101 C102 95.1(4) . . . . ?
Os1 P1 C101 C102 -151.9(4) . . . . ?
Os2 P1 C101 C102 -30.3(5) . . . . ?
C106 C101 C102 C103 0.6(8) . . . . ?
P1 C101 C102 C103 -173.1(4) . . . . ?
C101 C102 C103 C104 -0.2(9) . . . . ?
C102 C103 C104 C105 -0.1(10) . . . . ?
C103 C104 C105 C106 0.1(9) . . . . ?
C102 C101 C106 C105 -0.6(8) . . . . ?
P1 C101 C106 C105 173.2(4) . . . . ?
C104 C105 C106 C101 0.3(9) . . . . ?
C33 Os3 P2 C201 -58.4(2) . . . . ?
C32 Os3 P2 C201 32.0(3) . . . . ?
C31 Os3 P2 C201 139.1(4) . . . . ?
P3 Os3 P2 C201 -142.6(2) . . . . ?
Os2 Os3 P2 C201 118.8(2) . . . . ?
C33 Os3 P2 Os2 -177.2(2) . . . . ?
C32 Os3 P2 Os2 -86.8(2) . . . . ?
C31 Os3 P2 Os2 20.4(4) . . . . ?
P3 Os3 P2 Os2 98.65(4) . . . . ?
Os2 Os3 P2 Os2 0.0 . . . . ?
C33 Os3 P2 Os1 81.0(2) . . . . ?
C32 Os3 P2 Os1 171.5(2) . . . . ?
C31 Os3 P2 Os1 -81.4(4) . . . . ?
P3 Os3 P2 Os1 -3.11(4) . . . . ?
Os2 Os3 P2 Os1 -101.76(5) . . . . ?
C22 Os2 P2 C201 52.3(3) . . . . ?
C23 Os2 P2 C201 -39.0(3) . . . . ?
C21 Os2 P2 C201 -144.1(3) . . . . ?
P1 Os2 P2 C201 138.1(2) . . . . ?
Os3 Os2 P2 C201 -119.2(2) . . . . ?
C22 Os2 P2 Os3 171.5(2) . . . . ?
C23 Os2 P2 Os3 80.2(2) . . . . ?
C21 Os2 P2 Os3 -25.0(3) . . . . ?
P1 Os2 P2 Os3 -102.76(4) . . . . ?
Os3 Os2 P2 Os3 0.0 . . . . ?
C22 Os2 P2 Os1 -86.2(2) . . . . ?
C23 Os2 P2 Os1 -177.5(2) . . . . ?
C21 Os2 P2 Os1 77.4(3) . . . . ?
P1 Os2 P2 Os1 -0.45(4) . . . . ?
Os3 Os2 P2 Os1 102.31(5) . . . . ?
C13 Os1 P2 C201 -45.8(3) . . . . ?
C11 Os1 P2 C201 176.2(7) . . . . ?
C12 Os1 P2 C201 49.4(2) . . . . ?
P3 Os1 P2 C201 143.4(2) . . . . ?
P1 Os1 P2 C201 -138.7(2) . . . . ?
C13 Os1 P2 Os3 174.0(2) . . . . ?
C11 Os1 P2 Os3 35.9(6) . . . . ?
C12 Os1 P2 Os3 -90.9(2) . . . . ?
P3 Os1 P2 Os3 3.14(4) . . . . ?
P1 Os1 P2 Os3 81.05(5) . . . . ?
C13 Os1 P2 Os2 93.4(2) . . . . ?
C11 Os1 P2 Os2 -44.7(6) . . . . ?
C12 Os1 P2 Os2 -171.5(2) . . . . ?
P3 Os1 P2 Os2 -77.45(5) . . . . ?
P1 Os1 P2 Os2 0.45(4) . . . . ?
Os3 P2 C201 C206 -159.1(4) . . . . ?
Os2 P2 C201 C206 -65.1(5) . . . . ?
Os1 P2 C201 C206 67.3(5) . . . . ?
Os3 P2 C201 C202 19.9(5) . . . . ?
Os2 P2 C201 C202 113.9(4) . . . . ?
Os1 P2 C201 C202 -113.8(4) . . . . ?
C206 C201 C202 C203 1.5(9) . . . . ?
P2 C201 C202 C203 -177.5(5) . . . . ?
C201 C202 C203 C204 -1.2(10) . . . . ?
C202 C203 C204 C205 0.1(11) . . . . ?
C203 C204 C205 C206 0.6(11) . . . . ?
C202 C201 C206 C205 -0.9(9) . . . . ?
P2 C201 C206 C205 178.1(5) . . . . ?
C204 C205 C206 C201 -0.2(11) . . . . ?
C13 Os1 P3 C301 -168.0(7) . . . . ?
C11 Os1 P3 C301 60.0(2) . . . . ?
C12 Os1 P3 C301 -35.6(2) . . . . ?
P1 Os1 P3 C301 153.1(2) . . . . ?
P2 Os1 P3 C301 -127.6(2) . . . . ?
C13 Os1 P3 C4 78.6(7) . . . . ?
C11 Os1 P3 C4 -53.4(2) . . . . ?
C12 Os1 P3 C4 -149.0(2) . . . . ?
P1 Os1 P3 C4 39.66(15) . . . . ?
P2 Os1 P3 C4 119.0(2) . . . . ?
C13 Os1 P3 Os3 -43.4(7) . . . . ?
C11 Os1 P3 Os3 -175.4(2) . . . . ?
C12 Os1 P3 Os3 89.0(2) . . . . ?
P1 Os1 P3 Os3 -82.31(5) . . . . ?
P2 Os1 P3 Os3 -3.02(4) . . . . ?
C33 Os3 P3 C301 25.4(3) . . . . ?
C32 Os3 P3 C301 91.9(12) . . . . ?
C31 Os3 P3 C301 -78.8(3) . . . . ?
P2 Os3 P3 C301 129.6(2) . . . . ?
Os2 Os3 P3 C301 -179.8(2) . . . . ?
C33 Os3 P3 C4 145.2(2) . . . . ?
C32 Os3 P3 C4 -148.2(12) . . . . ?
C31 Os3 P3 C4 41.1(3) . . . . ?
P2 Os3 P3 C4 -110.6(2) . . . . ?
Os2 Os3 P3 C4 -60.0(2) . . . . ?
C33 Os3 P3 Os1 -101.1(2) . . . . ?
C32 Os3 P3 Os1 -34.6(12) . . . . ?
C31 Os3 P3 Os1 154.8(2) . . . . ?
P2 Os3 P3 Os1 3.11(4) . . . . ?
Os2 Os3 P3 Os1 53.70(4) . . . . ?
C4 P3 C301 C306 94.5(4) . . . . ?
Os1 P3 C301 C306 -19.5(4) . . . . ?
Os3 P3 C301 C306 -138.6(3) . . . . ?
C4 P3 C301 C302 -82.8(4) . . . . ?
Os1 P3 C301 C302 163.2(3) . . . . ?
Os3 P3 C301 C302 44.1(4) . . . . ?
C306 C301 C302 C303 -0.1(8) . . . . ?
P3 C301 C302 C303 177.3(4) . . . . ?
C301 C302 C303 C304 1.5(8) . . . . ?
C302 C303 C304 C305 -1.9(9) . . . . ?
C303 C304 C305 C306 0.8(9) . . . . ?
C302 C301 C306 C305 -1.0(7) . . . . ?
P3 C301 C306 C305 -178.2(4) . . . . ?
C304 C305 C306 C301 0.6(8) . . . . ?
C301 P3 C4 C5 -154.3(4) . . . . ?
Os1 P3 C4 C5 -32.1(4) . . . . ?
Os3 P3 C4 C5 80.7(4) . . . . ?
C301 P3 C4 C401 34.0(4) . . . . ?
Os1 P3 C4 C401 156.2(3) . . . . ?
Os3 P3 C4 C401 -91.0(4) . . . . ?
C5 C4 C401 C406 -65.8(7) . . . . ?
P3 C4 C401 C406 105.2(5) . . . . ?
C5 C4 C401 C402 113.5(6) . . . . ?
P3 C4 C401 C402 -75.5(6) . . . . ?
C406 C401 C402 C403 -1.0(9) . . . . ?
C4 C401 C402 C403 179.7(5) . . . . ?
C401 C402 C403 C404 -0.3(10) . . . . ?
C402 C403 C404 C405 1.0(12) . . . . ?
C403 C404 C405 C406 -0.4(12) . . . . ?
C402 C401 C406 C405 1.5(9) . . . . ?
C4 C401 C406 C405 -179.2(6) . . . . ?
C404 C405 C406 C401 -0.8(11) . . . . ?
C401 C4 C5 C501 -14.0(7) . . . . ?
P3 C4 C5 C501 174.7(3) . . . . ?
C401 C4 C5 P1 167.9(4) . . . . ?
P3 C4 C5 P1 -3.3(5) . . . . ?
C101 P1 C5 C4 159.5(4) . . . . ?
Os1 P1 C5 C4 37.3(4) . . . . ?
Os2 P1 C5 C4 -73.3(4) . . . . ?
C101 P1 C5 C501 -18.7(4) . . . . ?
Os1 P1 C5 C501 -140.9(3) . . . . ?
Os2 P1 C5 C501 108.5(3) . . . . ?
C4 C5 C501 C502 124.2(6) . . . . ?
P1 C5 C501 C502 -57.8(6) . . . . ?
C4 C5 C501 C506 -58.5(7) . . . . ?
P1 C5 C501 C506 119.5(5) . . . . ?
C506 C501 C502 C503 -1.5(8) . . . . ?
C5 C501 C502 C503 175.9(5) . . . . ?
C501 C502 C503 C504 1.5(9) . . . . ?
C502 C503 C504 C505 -1.0(10) . . . . ?
C503 C504 C505 C506 0.4(10) . . . . ?
C502 C501 C506 C505 0.9(8) . . . . ?
C5 C501 C506 C505 -176.5(5) . . . . ?
C504 C505 C506 C501 -0.4(10) . . . . ?
